data_1567699
loop_
_publ_author_name
'Arkhypchuk, Anna I.'
'D'Imperio, Nicolas'
'Wells, Jordann A. L.'
'Ott, Sascha'

_publ_section_title
;
 [2 + 2] Cycloaddition of phosphaalkenes as a key step for the reductive
 coupling of diaryl ketones to tetraaryl olefins
;
_journal_issue 41
_journal_name_full 'Chemical Science'
_journal_page_first 12239
_journal_page_last 12244
_journal_paper_doi 10.1039/D2SC03073J
_journal_volume 13
_journal_year 2022
_chemical_formula_moiety '3(C16 H19 P Si)'
_chemical_formula_sum 'C48 H57 P3 Si3'
_chemical_formula_weight 811.11
_space_group_crystal_system monoclinic
_space_group_IT_number 15
_space_group_name_Hall '-C 2yc'
_space_group_name_H-M_alt 'C 1 2/c 1'
_atom_sites_solution_hydrogens geom
_audit_creation_date 2022-04-17
_audit_creation_method
;
Olex2 1.5
(compiled 2022.04.07 svn.rca3783a0 for OlexSys, GUI svn.r6498)
;
_audit_update_record
;
2022-04-17 deposited with the CCDC.	2022-09-29 downloaded from the CCDC.
;
_cell_angle_alpha 90
_cell_angle_beta 104.927(2)
_cell_angle_gamma 90
_cell_formula_units_Z 8
_cell_length_a 26.6644(13)
_cell_length_b 42.3661(13)
_cell_length_c 9.7021(3)
_cell_measurement_reflns_used 9841
_cell_measurement_temperature 170
_cell_measurement_theta_max 24.32
_cell_measurement_theta_min 2.17
_cell_volume 10590.3(7)
_computing_cell_refinement 'SAINT v8.34A (Bruker, 2013)'
_computing_data_reduction 'SAINT v8.34A (Bruker, 2013)'
_computing_molecular_graphics 'Olex2 1.5 (Dolomanov et al., 2009)'
_computing_publication_material 'Olex2 1.5 (Dolomanov et al., 2009)'
_computing_structure_refinement 'SHELXL 2018/3 (Sheldrick, 2015)'
_computing_structure_solution 'ShelXT (Sheldrick, 2015)'
_diffrn_ambient_temperature 170.0
_diffrn_measured_fraction_theta_full 0.999
_diffrn_measured_fraction_theta_max 0.997
_diffrn_measurement_device_type 'Bruker APEX-II CCD'
_diffrn_measurement_method '\f and \w scans'
_diffrn_radiation_type MoK\a
_diffrn_radiation_wavelength 0.71073
_diffrn_reflns_av_R_equivalents 0.1016
_diffrn_reflns_av_unetI/netI 0.0601
_diffrn_reflns_Laue_measured_fraction_full 0.999
_diffrn_reflns_Laue_measured_fraction_max 0.997
_diffrn_reflns_limit_h_max 34
_diffrn_reflns_limit_h_min -34
_diffrn_reflns_limit_k_max 54
_diffrn_reflns_limit_k_min -55
_diffrn_reflns_limit_l_max 12
_diffrn_reflns_limit_l_min -12
_diffrn_reflns_number 141810
_diffrn_reflns_point_group_measured_fraction_full 0.999
_diffrn_reflns_point_group_measured_fraction_max 0.997
_diffrn_reflns_theta_full 25.242
_diffrn_reflns_theta_max 27.523
_diffrn_reflns_theta_min 1.850
_diffrn_standards_number 0
_exptl_absorpt_coefficient_mu 0.208
_exptl_absorpt_correction_T_max 0.7456
_exptl_absorpt_correction_T_min 0.6908
_exptl_absorpt_correction_type multi-scan
_exptl_absorpt_process_details
;
SADABS-2014/5 (Bruker,2014/5) was used for absorption correction.
wR2(int) was 0.1530 before and 0.0578 after correction.
The Ratio of minimum to maximum transmission is 0.9265.
The \l/2 correction factor is 0.00150.
;
_exptl_crystal_colour colourless
_exptl_crystal_colour_primary colourless
_exptl_crystal_density_diffrn 1.017
_exptl_crystal_description plate
_exptl_crystal_F_000 3456
_exptl_crystal_size_max 0.6
_exptl_crystal_size_mid 0.4
_exptl_crystal_size_min 0.2
_refine_diff_density_max 0.293
_refine_diff_density_min -0.272
_refine_diff_density_rms 0.058
_refine_ls_extinction_method none
_refine_ls_goodness_of_fit_ref 1.039
_refine_ls_hydrogen_treatment constr
_refine_ls_matrix_type full
_refine_ls_number_parameters 496
_refine_ls_number_reflns 12191
_refine_ls_number_restraints 0
_refine_ls_restrained_S_all 1.039
_refine_ls_R_factor_all 0.1029
_refine_ls_R_factor_gt 0.0642
_refine_ls_shift/su_max 0.001
_refine_ls_shift/su_mean 0.000
_refine_ls_structure_factor_coef Fsqd
_refine_ls_weighting_details 'w=1/[\s^2^(Fo^2^)+(0.0639P)^2^+16.4144P] where P=(Fo^2^+2Fc^2^)/3'
_refine_ls_weighting_scheme calc
_refine_ls_wR_factor_gt 0.1414
_refine_ls_wR_factor_ref 0.1576
_reflns_Friedel_coverage 0.000
_reflns_number_gt 8045
_reflns_number_total 12191
_reflns_threshold_expression 'I > 2\s(I)'
_cod_data_source_file d2sc03073j2.cif
_cod_data_source_block so19004
_cod_depositor_comments 'Adding full bibliography for 1567695--1567699.cif.'
_cod_database_code 1567699
_shelx_shelxl_version_number 2018/3
_shelx_space_group_comment
;
The symmetry employed for this shelxl refinement is uniquely defined
by the following loop, which should always be used as a source of
symmetry information in preference to the above space-group names.
They are only intended as comments.
;
_shelx_estimated_absorpt_t_max 0.960
_shelx_estimated_absorpt_t_min 0.886
_olex2_refinement_description
;
1. Fixed Uiso
 At 1.2 times of:
  All C(H) groups
 At 1.5 times of:
  All C(H,H,H) groups
2.a Aromatic/amide H refined with riding coordinates:
 C35(H35), C4(H4), C26(H26), C8(H8), C5(H5), C41(H41), C25(H25), C36(H36),
 C39(H39), C22(H22), C20(H20), C38(H38), C14(H14), C6(H6), C23(H23), C24(H24),
 C7(H7), C42(H42), C45(H45), C37(H37), C10(H10), C13(H13), C19(H19), C11(H11),
 C12(H12), C16(H16), C43(H43), C18(H18), C44(H44), C17(H17)
2.b Idealised Me refined as rotating group:
 C47(H47A,H47B,H47C), C48(H48A,H48B,H48C), C27(H27A,H27B,H27C), C28(H28A,H28B,
 H28C), C46(H46A,H46B,H46C), C30(H30A,H30B,H30C), C32(H32A,H32B,H32C), C31(H31A,
 H31B,H31C), C29(H29A,H29B,H29C)
;
_olex2_submission_special_instructions 'No special instructions were received'

loop_
_space_group_symop_operation_xyz
'x, y, z'
'-x, y, -z+1/2'
'x+1/2, y+1/2, z'
'-x+1/2, y+1/2, -z+1/2'
'-x, -y, -z'
'x, -y, z-1/2'
'-x+1/2, -y+1/2, -z'
'x+1/2, -y+1/2, z-1/2'

loop_
_atom_site_label
_atom_site_type_symbol
_atom_site_fract_x
_atom_site_fract_y
_atom_site_fract_z
_atom_site_U_iso_or_equiv
_atom_site_adp_type
_atom_site_occupancy
_atom_site_site_symmetry_order
_atom_site_calc_flag
_atom_site_refinement_flags_posn
_atom_site_refinement_flags_adp
_atom_site_refinement_flags_occupancy
_atom_site_disorder_assembly
_atom_site_disorder_group
P3 P 0.50651(3) 0.18263(2) 0.36668(7) 0.02848(17) Uani 1 1 d . . . . .
P1 P 0.75988(3) 0.40532(2) 0.49084(8) 0.03327(18) Uani 1 1 d . . . . .
P2 P 0.74362(3) 0.41238(2) 0.25848(8) 0.03398(18) Uani 1 1 d . . . . .
Si3 Si 0.43867(3) 0.15577(2) 0.41469(9) 0.0354(2) Uani 1 1 d . . . . .
Si2 Si 0.82147(3) 0.41019(2) 0.20390(9) 0.0402(2) Uani 1 1 d . . . . .
Si1 Si 0.73709(4) 0.45021(2) 0.58965(10) 0.0452(2) Uani 1 1 d . . . . .
C3 C 0.71154(10) 0.34715(7) 0.5206(3) 0.0300(6) Uani 1 1 d . . . . .
C1 C 0.70279(10) 0.37625(6) 0.4239(3) 0.0299(6) Uani 1 1 d . . . . .
C33 C 0.49268(10) 0.22703(6) 0.3265(3) 0.0267(6) Uani 1 1 d . . . . .
C35 C 0.39561(10) 0.22123(7) 0.2093(3) 0.0305(6) Uani 1 1 d . . . . .
H35 H 0.404211 0.206285 0.146011 0.037 Uiso 1 1 calc R U . . .
C4 C 0.69495(11) 0.31709(7) 0.4728(3) 0.0332(6) Uani 1 1 d . . . . .
H4 H 0.681453 0.313482 0.373479 0.040 Uiso 1 1 calc R U . . .
C34 C 0.43527(10) 0.23565(6) 0.3119(3) 0.0290(6) Uani 1 1 d . . . . .
C21 C 0.74788(10) 0.34399(6) 0.2553(3) 0.0297(6) Uani 1 1 d . . . . .
C26 C 0.73674(11) 0.32334(7) 0.1400(3) 0.0315(6) Uani 1 1 d . . . . .
H26 H 0.705611 0.326104 0.066857 0.038 Uiso 1 1 calc R U . . .
C8 C 0.73262(11) 0.35093(7) 0.6664(3) 0.0353(6) Uani 1 1 d . . . . .
H8 H 0.745385 0.371062 0.702003 0.042 Uiso 1 1 calc R U . . .
C5 C 0.69771(11) 0.29222(7) 0.5674(3) 0.0369(7) Uani 1 1 d . . . . .
H5 H 0.686076 0.271824 0.532698 0.044 Uiso 1 1 calc R U . . .
C41 C 0.53742(11) 0.23647(8) 0.5852(3) 0.0378(7) Uani 1 1 d . . . . .
H41 H 0.527544 0.215670 0.603685 0.045 Uiso 1 1 calc R U . . .
C25 C 0.77009(12) 0.29871(7) 0.1289(3) 0.0363(7) Uani 1 1 d . . . . .
H25 H 0.761480 0.285047 0.048666 0.044 Uiso 1 1 calc R U . . .
C40 C 0.52685(10) 0.24707(7) 0.4453(3) 0.0320(6) Uani 1 1 d . . . . .
C36 C 0.34423(11) 0.22816(7) 0.1974(3) 0.0364(7) Uani 1 1 d . . . . .
H36 H 0.317930 0.217678 0.127673 0.044 Uiso 1 1 calc R U . . .
C39 C 0.42088(11) 0.25770(7) 0.4010(3) 0.0326(6) Uani 1 1 d . . . . .
H39 H 0.446976 0.268034 0.471869 0.039 Uiso 1 1 calc R U . . .
C2 C 0.71152(10) 0.37146(6) 0.2654(3) 0.0297(6) Uani 1 1 d . . . . .
C15 C 0.66153(11) 0.36917(7) 0.1445(3) 0.0331(6) Uani 1 1 d . . . . .
C22 C 0.79403(11) 0.33882(7) 0.3587(3) 0.0360(7) Uani 1 1 d . . . . .
H22 H 0.802935 0.352415 0.439202 0.043 Uiso 1 1 calc R U . . .
C9 C 0.65000(10) 0.39120(7) 0.4212(3) 0.0315(6) Uani 1 1 d . . . . .
C20 C 0.61878(11) 0.35164(7) 0.1565(3) 0.0391(7) Uani 1 1 d . . . . .
H20 H 0.619247 0.341635 0.244480 0.047 Uiso 1 1 calc R U . . .
C38 C 0.36916(11) 0.26485(7) 0.3880(3) 0.0371(7) Uani 1 1 d . . . . .
H38 H 0.360274 0.279961 0.450123 0.045 Uiso 1 1 calc R U . . .
C14 C 0.61889(11) 0.37939(7) 0.5052(3) 0.0370(7) Uani 1 1 d . . . . .
H14 H 0.630886 0.361960 0.566483 0.044 Uiso 1 1 calc R U . . .
C6 C 0.71729(12) 0.29703(7) 0.7118(3) 0.0395(7) Uani 1 1 d . . . . .
H6 H 0.718138 0.280184 0.776920 0.047 Uiso 1 1 calc R U . . .
C23 C 0.82709(12) 0.31467(7) 0.3480(3) 0.0396(7) Uani 1 1 d . . . . .
H23 H 0.858513 0.312022 0.420109 0.047 Uiso 1 1 calc R U . . .
C24 C 0.81512(12) 0.29402(7) 0.2326(3) 0.0403(7) Uani 1 1 d . . . . .
H24 H 0.837694 0.277062 0.226004 0.048 Uiso 1 1 calc R U . . .
C7 C 0.73551(12) 0.32622(8) 0.7607(3) 0.0410(7) Uani 1 1 d . . . . .
H7 H 0.750165 0.329476 0.859758 0.049 Uiso 1 1 calc R U . . .
C42 C 0.56206(12) 0.25556(9) 0.6986(3) 0.0480(8) Uani 1 1 d . . . . .
H42 H 0.568819 0.247776 0.793417 0.058 Uiso 1 1 calc R U . . .
C45 C 0.54259(11) 0.27717(7) 0.4217(3) 0.0405(7) Uani 1 1 d . . . . .
H45 H 0.536630 0.284789 0.326776 0.049 Uiso 1 1 calc R U . . .
C37 C 0.33057(11) 0.25029(7) 0.2863(3) 0.0399(7) Uani 1 1 d . . . . .
H37 H 0.295146 0.255331 0.277104 0.048 Uiso 1 1 calc R U . . .
C10 C 0.63082(12) 0.41722(7) 0.3354(3) 0.0417(7) Uani 1 1 d . . . . .
H10 H 0.650957 0.425975 0.277103 0.050 Uiso 1 1 calc R U . . .
C13 C 0.57082(12) 0.39253(9) 0.5013(3) 0.0498(8) Uani 1 1 d . . . . .
H13 H 0.550189 0.383765 0.558212 0.060 Uiso 1 1 calc R U . . .
C19 C 0.57557(13) 0.34854(9) 0.0424(4) 0.0512(8) Uani 1 1 d . . . . .
H19 H 0.546480 0.336782 0.053181 0.061 Uiso 1 1 calc R U . . .
C11 C 0.58331(13) 0.43058(9) 0.3332(4) 0.0535(9) Uani 1 1 d . . . . .
H11 H 0.571517 0.448439 0.274544 0.064 Uiso 1 1 calc R U . . .
C12 C 0.55283(13) 0.41816(10) 0.4155(4) 0.0576(10) Uani 1 1 d . . . . .
H12 H 0.519976 0.427162 0.413008 0.069 Uiso 1 1 calc R U . . .
C16 C 0.65957(12) 0.38322(8) 0.0139(3) 0.0436(8) Uani 1 1 d . . . . .
H16 H 0.688328 0.395304 0.003088 0.052 Uiso 1 1 calc R U . . .
C43 C 0.57664(13) 0.28552(10) 0.6743(4) 0.0562(10) Uani 1 1 d . . . . .
H43 H 0.593182 0.298740 0.751759 0.067 Uiso 1 1 calc R U . . .
C18 C 0.57449(14) 0.36246(10) -0.0872(4) 0.0605(10) Uani 1 1 d . . . . .
H18 H 0.545040 0.359964 -0.165948 0.073 Uiso 1 1 calc R U . . .
C44 C 0.56696(13) 0.29646(9) 0.5345(4) 0.0540(9) Uani 1 1 d . . . . .
H44 H 0.577098 0.317227 0.516425 0.065 Uiso 1 1 calc R U . . .
C47 C 0.38760(13) 0.14296(9) 0.2563(4) 0.0537(9) Uani 1 1 d . . . . .
H47A H 0.360737 0.159277 0.231226 0.081 Uiso 1 1 calc R U . . .
H47B H 0.372079 0.123210 0.277931 0.081 Uiso 1 1 calc R U . . .
H47C H 0.402982 0.139620 0.175961 0.081 Uiso 1 1 calc R U . . .
C17 C 0.61631(14) 0.37995(10) -0.1014(3) 0.0582(10) Uani 1 1 d . . . . .
H17 H 0.615678 0.389783 -0.189845 0.070 Uiso 1 1 calc R U . . .
C48 C 0.41198(15) 0.17841(9) 0.5450(4) 0.0585(10) Uani 1 1 d . . . . .
H48A H 0.440650 0.186558 0.621357 0.088 Uiso 1 1 calc R U . . .
H48B H 0.390251 0.164479 0.585962 0.088 Uiso 1 1 calc R U . . .
H48C H 0.391033 0.196072 0.496121 0.088 Uiso 1 1 calc R U . . .
C27 C 0.68976(16) 0.44289(9) 0.6983(4) 0.0640(10) Uani 1 1 d . . . . .
H27A H 0.655091 0.439629 0.634732 0.096 Uiso 1 1 calc R U . . .
H27B H 0.689133 0.461141 0.759882 0.096 Uiso 1 1 calc R U . . .
H27C H 0.700221 0.424050 0.757328 0.096 Uiso 1 1 calc R U . . .
C28 C 0.80067(16) 0.46108(10) 0.7133(4) 0.0705(11) Uani 1 1 d . . . . .
H28A H 0.813014 0.443650 0.779865 0.106 Uiso 1 1 calc R U . . .
H28B H 0.796392 0.480046 0.766994 0.106 Uiso 1 1 calc R U . . .
H28C H 0.826007 0.465239 0.658183 0.106 Uiso 1 1 calc R U . . .
C46 C 0.47248(15) 0.12005(9) 0.5059(5) 0.0710(12) Uani 1 1 d . . . . .
H46A H 0.489476 0.108963 0.441617 0.106 Uiso 1 1 calc R U . . .
H46B H 0.447138 0.105995 0.531641 0.106 Uiso 1 1 calc R U . . .
H46C H 0.498598 0.126404 0.592368 0.106 Uiso 1 1 calc R U . . .
C30 C 0.87901(14) 0.39511(11) 0.3395(4) 0.0714(12) Uani 1 1 d . . . . .
H30A H 0.876710 0.401435 0.434834 0.107 Uiso 1 1 calc R U . . .
H30B H 0.910662 0.403919 0.321171 0.107 Uiso 1 1 calc R U . . .
H30C H 0.879997 0.372034 0.333970 0.107 Uiso 1 1 calc R U . . .
C32 C 0.81205(15) 0.38931(10) 0.0312(4) 0.0670(11) Uani 1 1 d . . . . .
H32A H 0.812351 0.366466 0.047372 0.101 Uiso 1 1 calc R U . . .
H32B H 0.840154 0.394931 -0.012361 0.101 Uiso 1 1 calc R U . . .
H32C H 0.778669 0.395484 -0.032608 0.101 Uiso 1 1 calc R U . . .
C31 C 0.83278(18) 0.45290(9) 0.1760(6) 0.0848(14) Uani 1 1 d . . . . .
H31A H 0.802553 0.461707 0.106831 0.127 Uiso 1 1 calc R U . . .
H31B H 0.863632 0.455267 0.139665 0.127 Uiso 1 1 calc R U . . .
H31C H 0.838097 0.464173 0.266836 0.127 Uiso 1 1 calc R U . . .
C29 C 0.71588(18) 0.48235(8) 0.4591(4) 0.0722(12) Uani 1 1 d . . . . .
H29A H 0.740117 0.484122 0.398809 0.108 Uiso 1 1 calc R U . . .
H29B H 0.715223 0.502292 0.509800 0.108 Uiso 1 1 calc R U . . .
H29C H 0.681030 0.477698 0.399404 0.108 Uiso 1 1 calc R U . . .

loop_
_atom_site_aniso_label
_atom_site_aniso_U_11
_atom_site_aniso_U_22
_atom_site_aniso_U_33
_atom_site_aniso_U_23
_atom_site_aniso_U_13
_atom_site_aniso_U_12
P3 0.0238(4) 0.0378(4) 0.0248(4) 0.0018(3) 0.0081(3) 0.0003(3)
P1 0.0346(4) 0.0369(4) 0.0269(4) -0.0017(3) 0.0054(3) -0.0045(3)
P2 0.0349(4) 0.0391(4) 0.0286(4) 0.0037(3) 0.0095(3) 0.0018(3)
Si3 0.0328(4) 0.0418(5) 0.0345(4) 0.0031(3) 0.0139(3) -0.0042(4)
Si2 0.0360(5) 0.0446(5) 0.0421(5) 0.0052(4) 0.0139(4) -0.0007(4)
Si1 0.0594(6) 0.0369(5) 0.0410(5) -0.0058(4) 0.0159(4) -0.0063(4)
C3 0.0264(14) 0.0393(16) 0.0253(13) 0.0014(11) 0.0084(11) 0.0021(12)
C1 0.0313(15) 0.0345(15) 0.0223(13) -0.0046(11) 0.0041(11) -0.0030(12)
C33 0.0244(13) 0.0321(14) 0.0260(13) -0.0011(11) 0.0109(11) 0.0000(11)
C35 0.0248(14) 0.0415(16) 0.0270(14) -0.0019(12) 0.0099(11) 0.0016(12)
C4 0.0307(15) 0.0424(16) 0.0274(14) -0.0004(12) 0.0091(12) -0.0017(13)
C34 0.0256(14) 0.0392(15) 0.0243(13) 0.0037(11) 0.0104(11) 0.0008(12)
C21 0.0310(15) 0.0371(15) 0.0241(13) 0.0046(11) 0.0124(11) 0.0009(12)
C26 0.0310(15) 0.0397(16) 0.0249(14) 0.0023(12) 0.0090(11) -0.0035(12)
C8 0.0404(17) 0.0385(16) 0.0262(14) -0.0036(12) 0.0075(12) -0.0026(13)
C5 0.0376(17) 0.0354(16) 0.0390(17) -0.0004(13) 0.0123(13) -0.0036(13)
C41 0.0283(15) 0.0549(19) 0.0308(15) -0.0087(13) 0.0085(12) -0.0016(13)
C25 0.0446(18) 0.0351(16) 0.0338(16) -0.0001(12) 0.0184(14) -0.0027(13)
C40 0.0231(14) 0.0458(17) 0.0297(14) -0.0060(12) 0.0116(11) -0.0021(12)
C36 0.0253(15) 0.0481(18) 0.0351(16) -0.0020(13) 0.0066(12) -0.0002(13)
C39 0.0301(15) 0.0372(16) 0.0311(15) -0.0023(12) 0.0093(12) -0.0014(12)
C2 0.0310(15) 0.0369(15) 0.0215(13) 0.0016(11) 0.0071(11) -0.0012(12)
C15 0.0294(15) 0.0430(16) 0.0255(14) -0.0022(12) 0.0046(11) 0.0071(12)
C22 0.0342(16) 0.0449(17) 0.0287(15) 0.0042(13) 0.0077(12) 0.0032(13)
C9 0.0284(15) 0.0399(16) 0.0261(14) -0.0073(12) 0.0070(11) -0.0029(12)
C20 0.0338(16) 0.0492(18) 0.0320(15) -0.0065(13) 0.0041(13) 0.0034(14)
C38 0.0361(16) 0.0386(16) 0.0409(17) -0.0023(13) 0.0175(13) 0.0056(13)
C14 0.0322(16) 0.0476(18) 0.0313(15) -0.0076(13) 0.0080(12) -0.0038(13)
C6 0.0395(17) 0.0439(18) 0.0373(17) 0.0112(14) 0.0140(13) 0.0027(14)
C23 0.0329(16) 0.0522(19) 0.0329(16) 0.0079(14) 0.0075(13) 0.0078(14)
C24 0.0425(18) 0.0393(17) 0.0470(18) 0.0089(14) 0.0256(15) 0.0084(14)
C7 0.0422(18) 0.055(2) 0.0261(15) 0.0042(13) 0.0097(13) -0.0015(15)
C42 0.0371(18) 0.074(2) 0.0325(17) -0.0167(16) 0.0078(14) 0.0018(17)
C45 0.0337(16) 0.0474(18) 0.0437(17) -0.0082(14) 0.0162(14) -0.0059(14)
C37 0.0274(16) 0.0506(18) 0.0441(17) -0.0003(14) 0.0135(13) 0.0071(13)
C10 0.0390(17) 0.0515(19) 0.0344(16) -0.0006(14) 0.0091(13) 0.0061(15)
C13 0.0363(18) 0.074(2) 0.0416(18) -0.0071(17) 0.0149(14) 0.0025(17)
C19 0.0368(18) 0.064(2) 0.048(2) -0.0108(17) 0.0016(15) -0.0016(16)
C11 0.048(2) 0.067(2) 0.0428(19) 0.0005(17) 0.0069(16) 0.0224(18)
C12 0.0368(19) 0.088(3) 0.048(2) -0.0045(19) 0.0113(16) 0.0205(18)
C16 0.0399(18) 0.060(2) 0.0284(15) 0.0018(14) 0.0038(13) 0.0019(15)
C43 0.0361(19) 0.078(3) 0.054(2) -0.0342(19) 0.0099(16) -0.0066(18)
C18 0.042(2) 0.089(3) 0.038(2) -0.0090(19) -0.0119(15) 0.010(2)
C44 0.0392(19) 0.055(2) 0.074(3) -0.0232(19) 0.0259(18) -0.0135(16)
C47 0.048(2) 0.060(2) 0.053(2) 0.0002(17) 0.0114(16) -0.0199(17)
C17 0.052(2) 0.087(3) 0.0297(17) 0.0021(17) -0.0012(15) 0.014(2)
C48 0.067(2) 0.063(2) 0.060(2) -0.0047(18) 0.042(2) -0.0153(19)
C27 0.082(3) 0.060(2) 0.058(2) -0.0208(19) 0.034(2) -0.008(2)
C28 0.079(3) 0.061(2) 0.069(3) -0.025(2) 0.013(2) -0.022(2)
C46 0.052(2) 0.065(3) 0.097(3) 0.032(2) 0.022(2) -0.0016(19)
C30 0.039(2) 0.097(3) 0.076(3) 0.026(2) 0.0102(19) -0.005(2)
C32 0.054(2) 0.101(3) 0.055(2) -0.011(2) 0.0297(19) 0.004(2)
C31 0.076(3) 0.051(2) 0.138(4) 0.014(3) 0.048(3) -0.005(2)
C29 0.096(3) 0.043(2) 0.076(3) 0.0030(19) 0.019(2) 0.006(2)

loop_
_atom_type_symbol
_atom_type_description
_atom_type_scat_dispersion_real
_atom_type_scat_dispersion_imag
_atom_type_scat_source
C C 0.0033 0.0016 'International Tables Vol C Tables 4.2.6.8 and 6.1.1.4'
H H 0.0000 0.0000 'International Tables Vol C Tables 4.2.6.8 and 6.1.1.4'
P P 0.1023 0.0942 'International Tables Vol C Tables 4.2.6.8 and 6.1.1.4'
Si Si 0.0817 0.0704 'International Tables Vol C Tables 4.2.6.8 and 6.1.1.4'

loop_
_geom_angle_atom_site_label_1
_geom_angle_atom_site_label_2
_geom_angle_atom_site_label_3
_geom_angle
_geom_angle_site_symmetry_1
_geom_angle_site_symmetry_3
_geom_angle_publ_flag
P3 P3 Si3 106.65(4) 2_655 . ?
C33 P3 P3 79.72(8) . 2_655 ?
C33 P3 Si3 113.89(8) . . ?
P2 P1 Si1 108.25(4) . . ?
C1 P1 P2 79.21(8) . . ?
C1 P1 Si1 113.55(9) . . ?
P1 P2 Si2 106.38(4) . . ?
C2 P2 P1 79.38(8) . . ?
C2 P2 Si2 114.14(9) . . ?
C47 Si3 P3 115.36(11) . . ?
C47 Si3 C48 112.65(18) . . ?
C47 Si3 C46 108.54(19) . . ?
C48 Si3 P3 110.01(11) . . ?
C46 Si3 P3 100.93(12) . . ?
C46 Si3 C48 108.51(19) . . ?
C30 Si2 P2 119.09(13) . . ?
C30 Si2 C31 107.5(2) . . ?
C32 Si2 P2 108.11(12) . . ?
C32 Si2 C30 111.8(2) . . ?
C32 Si2 C31 108.7(2) . . ?
C31 Si2 P2 100.71(14) . . ?
C27 Si1 P1 113.00(12) . . ?
C28 Si1 P1 100.35(14) . . ?
C28 Si1 C27 108.20(19) . . ?
C29 Si1 P1 113.21(14) . . ?
C29 Si1 C27 112.2(2) . . ?
C29 Si1 C28 109.1(2) . . ?
C4 C3 C1 123.3(2) . . ?
C4 C3 C8 117.1(3) . . ?
C8 C3 C1 119.2(2) . . ?
C3 C1 P1 108.94(18) . . ?
C3 C1 C2 116.3(2) . . ?
C3 C1 C9 109.7(2) . . ?
C2 C1 P1 96.01(16) . . ?
C9 C1 P1 112.41(18) . . ?
C9 C1 C2 112.9(2) . . ?
C33 C33 P3 96.05(8) 2_655 . ?
C34 C33 P3 112.39(18) . . ?
C34 C33 C33 112.4(2) . 2_655 ?
C40 C33 P3 110.00(18) . . ?
C40 C33 C33 116.8(2) . 2_655 ?
C40 C33 C34 108.8(2) . . ?
C34 C35 H35 119.3 . . ?
C36 C35 H35 119.3 . . ?
C36 C35 C34 121.5(3) . . ?
C3 C4 H4 119.4 . . ?
C5 C4 C3 121.2(3) . . ?
C5 C4 H4 119.4 . . ?
C35 C34 C33 120.9(2) . . ?
C39 C34 C33 121.8(2) . . ?
C39 C34 C35 117.3(2) . . ?
C26 C21 C2 121.4(2) . . ?
C22 C21 C26 116.6(3) . . ?
C22 C21 C2 122.0(2) . . ?
C21 C26 H26 119.2 . . ?
C21 C26 C25 121.7(3) . . ?
C25 C26 H26 119.2 . . ?
C3 C8 H8 119.1 . . ?
C7 C8 C3 121.8(3) . . ?
C7 C8 H8 119.1 . . ?
C4 C5 H5 119.9 . . ?
C6 C5 C4 120.1(3) . . ?
C6 C5 H5 119.9 . . ?
C40 C41 H41 119.3 . . ?
C42 C41 H41 119.3 . . ?
C42 C41 C40 121.5(3) . . ?
C26 C25 H25 119.7 . . ?
C24 C25 C26 120.6(3) . . ?
C24 C25 H25 119.7 . . ?
C41 C40 C33 119.3(3) . . ?
C45 C40 C33 122.4(3) . . ?
C45 C40 C41 117.9(3) . . ?
C35 C36 H36 119.7 . . ?
C35 C36 C37 120.5(3) . . ?
C37 C36 H36 119.7 . . ?
C34 C39 H39 119.4 . . ?
C38 C39 C34 121.2(3) . . ?
C38 C39 H39 119.4 . . ?
C1 C2 P2 95.35(16) . . ?
C21 C2 P2 112.55(18) . . ?
C21 C2 C1 113.7(2) . . ?
C21 C2 C15 110.0(2) . . ?
C15 C2 P2 109.49(18) . . ?
C15 C2 C1 115.0(2) . . ?
C20 C15 C2 122.6(2) . . ?
C16 C15 C2 119.4(3) . . ?
C16 C15 C20 117.8(3) . . ?
C21 C22 H22 119.0 . . ?
C23 C22 C21 122.0(3) . . ?
C23 C22 H22 119.0 . . ?
C14 C9 C1 121.4(3) . . ?
C10 C9 C1 121.9(2) . . ?
C10 C9 C14 116.7(3) . . ?
C15 C20 H20 119.5 . . ?
C19 C20 C15 121.0(3) . . ?
C19 C20 H20 119.5 . . ?
C39 C38 H38 119.7 . . ?
C37 C38 C39 120.7(3) . . ?
C37 C38 H38 119.7 . . ?
C9 C14 H14 119.2 . . ?
C13 C14 C9 121.5(3) . . ?
C13 C14 H14 119.2 . . ?
C5 C6 H6 120.2 . . ?
C7 C6 C5 119.6(3) . . ?
C7 C6 H6 120.2 . . ?
C22 C23 H23 119.6 . . ?
C22 C23 C24 120.8(3) . . ?
C24 C23 H23 119.6 . . ?
C25 C24 C23 118.4(3) . . ?
C25 C24 H24 120.8 . . ?
C23 C24 H24 120.8 . . ?
C8 C7 H7 119.9 . . ?
C6 C7 C8 120.1(3) . . ?
C6 C7 H7 119.9 . . ?
C41 C42 H42 119.9 . . ?
C43 C42 C41 120.2(3) . . ?
C43 C42 H42 119.9 . . ?
C40 C45 H45 119.5 . . ?
C40 C45 C44 121.0(3) . . ?
C44 C45 H45 119.5 . . ?
C36 C37 H37 120.6 . . ?
C38 C37 C36 118.9(3) . . ?
C38 C37 H37 120.6 . . ?
C9 C10 H10 119.1 . . ?
C11 C10 C9 121.7(3) . . ?
C11 C10 H10 119.1 . . ?
C14 C13 H13 119.7 . . ?
C12 C13 C14 120.6(3) . . ?
C12 C13 H13 119.7 . . ?
C20 C19 H19 119.8 . . ?
C18 C19 C20 120.4(3) . . ?
C18 C19 H19 119.8 . . ?
C10 C11 H11 119.7 . . ?
C12 C11 C10 120.5(3) . . ?
C12 C11 H11 119.7 . . ?
C13 C12 C11 119.0(3) . . ?
C13 C12 H12 120.5 . . ?
C11 C12 H12 120.5 . . ?
C15 C16 H16 119.4 . . ?
C15 C16 C17 121.3(3) . . ?
C17 C16 H16 119.4 . . ?
C42 C43 H43 120.4 . . ?
C42 C43 C44 119.2(3) . . ?
C44 C43 H43 120.4 . . ?
C19 C18 H18 120.2 . . ?
C17 C18 C19 119.6(3) . . ?
C17 C18 H18 120.2 . . ?
C45 C44 C43 120.3(3) . . ?
C45 C44 H44 119.9 . . ?
C43 C44 H44 119.9 . . ?
Si3 C47 H47A 109.5 . . ?
Si3 C47 H47B 109.5 . . ?
Si3 C47 H47C 109.5 . . ?
H47A C47 H47B 109.5 . . ?
H47A C47 H47C 109.5 . . ?
H47B C47 H47C 109.5 . . ?
C16 C17 H17 120.0 . . ?
C18 C17 C16 119.9(3) . . ?
C18 C17 H17 120.0 . . ?
Si3 C48 H48A 109.5 . . ?
Si3 C48 H48B 109.5 . . ?
Si3 C48 H48C 109.5 . . ?
H48A C48 H48B 109.5 . . ?
H48A C48 H48C 109.5 . . ?
H48B C48 H48C 109.5 . . ?
Si1 C27 H27A 109.5 . . ?
Si1 C27 H27B 109.5 . . ?
Si1 C27 H27C 109.5 . . ?
H27A C27 H27B 109.5 . . ?
H27A C27 H27C 109.5 . . ?
H27B C27 H27C 109.5 . . ?
Si1 C28 H28A 109.5 . . ?
Si1 C28 H28B 109.5 . . ?
Si1 C28 H28C 109.5 . . ?
H28A C28 H28B 109.5 . . ?
H28A C28 H28C 109.5 . . ?
H28B C28 H28C 109.5 . . ?
Si3 C46 H46A 109.5 . . ?
Si3 C46 H46B 109.5 . . ?
Si3 C46 H46C 109.5 . . ?
H46A C46 H46B 109.5 . . ?
H46A C46 H46C 109.5 . . ?
H46B C46 H46C 109.5 . . ?
Si2 C30 H30A 109.5 . . ?
Si2 C30 H30B 109.5 . . ?
Si2 C30 H30C 109.5 . . ?
H30A C30 H30B 109.5 . . ?
H30A C30 H30C 109.5 . . ?
H30B C30 H30C 109.5 . . ?
Si2 C32 H32A 109.5 . . ?
Si2 C32 H32B 109.5 . . ?
Si2 C32 H32C 109.5 . . ?
H32A C32 H32B 109.5 . . ?
H32A C32 H32C 109.5 . . ?
H32B C32 H32C 109.5 . . ?
Si2 C31 H31A 109.5 . . ?
Si2 C31 H31B 109.5 . . ?
Si2 C31 H31C 109.5 . . ?
H31A C31 H31B 109.5 . . ?
H31A C31 H31C 109.5 . . ?
H31B C31 H31C 109.5 . . ?
Si1 C29 H29A 109.5 . . ?
Si1 C29 H29B 109.5 . . ?
Si1 C29 H29C 109.5 . . ?
H29A C29 H29B 109.5 . . ?
H29A C29 H29C 109.5 . . ?
H29B C29 H29C 109.5 . . ?

loop_
_geom_bond_atom_site_label_1
_geom_bond_atom_site_label_2
_geom_bond_distance
_geom_bond_site_symmetry_2
_geom_bond_publ_flag
P3 P3 2.2005(13) 2_655 ?
P3 Si3 2.2841(10) . ?
P3 C33 1.937(3) . ?
P1 P2 2.2037(10) . ?
P1 Si1 2.2816(12) . ?
P1 C1 1.936(3) . ?
P2 Si2 2.2726(11) . ?
P2 C2 1.942(3) . ?
Si3 C47 1.853(3) . ?
Si3 C48 1.868(3) . ?
Si3 C46 1.864(4) . ?
Si2 C30 1.858(4) . ?
Si2 C32 1.854(4) . ?
Si2 C31 1.866(4) . ?
Si1 C27 1.867(4) . ?
Si1 C28 1.865(4) . ?
Si1 C29 1.846(4) . ?
C3 C1 1.530(4) . ?
C3 C4 1.388(4) . ?
C3 C8 1.390(4) . ?
C1 C2 1.626(3) . ?
C1 C9 1.537(4) . ?
C33 C33 1.630(5) 2_655 ?
C33 C34 1.544(4) . ?
C33 C40 1.529(4) . ?
C35 H35 0.9500 . ?
C35 C34 1.393(4) . ?
C35 C36 1.377(4) . ?
C4 H4 0.9500 . ?
C4 C5 1.387(4) . ?
C34 C39 1.392(4) . ?
C21 C26 1.391(4) . ?
C21 C2 1.534(4) . ?
C21 C22 1.390(4) . ?
C26 H26 0.9500 . ?
C26 C25 1.393(4) . ?
C8 H8 0.9500 . ?
C8 C7 1.379(4) . ?
C5 H5 0.9500 . ?
C5 C6 1.378(4) . ?
C41 H41 0.9500 . ?
C41 C40 1.388(4) . ?
C41 C42 1.387(4) . ?
C25 H25 0.9500 . ?
C25 C24 1.368(4) . ?
C40 C45 1.380(4) . ?
C36 H36 0.9500 . ?
C36 C37 1.384(4) . ?
C39 H39 0.9500 . ?
C39 C38 1.386(4) . ?
C2 C15 1.535(4) . ?
C15 C20 1.390(4) . ?
C15 C16 1.389(4) . ?
C22 H22 0.9500 . ?
C22 C23 1.372(4) . ?
C9 C14 1.397(4) . ?
C9 C10 1.397(4) . ?
C20 H20 0.9500 . ?
C20 C19 1.383(4) . ?
C38 H38 0.9500 . ?
C38 C37 1.375(4) . ?
C14 H14 0.9500 . ?
C14 C13 1.389(4) . ?
C6 H6 0.9500 . ?
C6 C7 1.368(4) . ?
C23 H23 0.9500 . ?
C23 C24 1.391(4) . ?
C24 H24 0.9500 . ?
C7 H7 0.9500 . ?
C42 H42 0.9500 . ?
C42 C43 1.366(5) . ?
C45 H45 0.9500 . ?
C45 C44 1.386(4) . ?
C37 H37 0.9500 . ?
C10 H10 0.9500 . ?
C10 C11 1.383(4) . ?
C13 H13 0.9500 . ?
C13 C12 1.377(5) . ?
C19 H19 0.9500 . ?
C19 C18 1.383(5) . ?
C11 H11 0.9500 . ?
C11 C12 1.382(5) . ?
C12 H12 0.9500 . ?
C16 H16 0.9500 . ?
C16 C17 1.392(4) . ?
C43 H43 0.9500 . ?
C43 C44 1.393(5) . ?
C18 H18 0.9500 . ?
C18 C17 1.375(5) . ?
C44 H44 0.9500 . ?
C47 H47A 0.9800 . ?
C47 H47B 0.9800 . ?
C47 H47C 0.9800 . ?
C17 H17 0.9500 . ?
C48 H48A 0.9800 . ?
C48 H48B 0.9800 . ?
C48 H48C 0.9800 . ?
C27 H27A 0.9800 . ?
C27 H27B 0.9800 . ?
C27 H27C 0.9800 . ?
C28 H28A 0.9800 . ?
C28 H28B 0.9800 . ?
C28 H28C 0.9800 . ?
C46 H46A 0.9800 . ?
C46 H46B 0.9800 . ?
C46 H46C 0.9800 . ?
C30 H30A 0.9800 . ?
C30 H30B 0.9800 . ?
C30 H30C 0.9800 . ?
C32 H32A 0.9800 . ?
C32 H32B 0.9800 . ?
C32 H32C 0.9800 . ?
C31 H31A 0.9800 . ?
C31 H31B 0.9800 . ?
C31 H31C 0.9800 . ?
C29 H29A 0.9800 . ?
C29 H29B 0.9800 . ?
C29 H29C 0.9800 . ?

loop_
_geom_torsion_atom_site_label_1
_geom_torsion_atom_site_label_2
_geom_torsion_atom_site_label_3
_geom_torsion_atom_site_label_4
_geom_torsion
_geom_torsion_site_symmetry_1
_geom_torsion_site_symmetry_2
_geom_torsion_site_symmetry_3
_geom_torsion_site_symmetry_4
_geom_torsion_publ_flag
P3 C33 C34 C35 -59.1(3) . . . . ?
P3 C33 C34 C39 120.2(2) . . . . ?
P3 C33 C40 C41 -36.6(3) . . . . ?
P3 C33 C40 C45 151.5(2) . . . . ?
P1 C1 C2 P2 -27.08(14) . . . . ?
P1 C1 C2 C21 90.4(2) . . . . ?
P1 C1 C2 C15 -141.5(2) . . . . ?
P1 C1 C9 C14 -117.8(2) . . . . ?
P1 C1 C9 C10 62.0(3) . . . . ?
P2 C2 C15 C20 -148.6(2) . . . . ?
P2 C2 C15 C16 35.9(3) . . . . ?
C3 C1 C2 P2 -141.7(2) . . . . ?
C3 C1 C2 C21 -24.2(3) . . . . ?
C3 C1 C2 C15 103.9(3) . . . . ?
C3 C1 C9 C14 3.6(3) . . . . ?
C3 C1 C9 C10 -176.6(2) . . . . ?
C3 C4 C5 C6 -0.2(4) . . . . ?
C3 C8 C7 C6 -0.1(5) . . . . ?
C1 C3 C4 C5 -171.5(3) . . . . ?
C1 C3 C8 C7 171.9(3) . . . . ?
C1 C2 C15 C20 -42.7(4) . . . . ?
C1 C2 C15 C16 141.8(3) . . . . ?
C1 C9 C14 C13 -179.0(3) . . . . ?
C1 C9 C10 C11 179.9(3) . . . . ?
C33 C33 C34 C35 48.0(3) 2_655 . . . ?
C33 C33 C34 C39 -132.8(2) 2_655 . . . ?
C33 C33 C40 C41 -144.6(2) 2_655 . . . ?
C33 C33 C40 C45 43.5(3) 2_655 . . . ?
C33 C34 C39 C38 -179.0(2) . . . . ?
C33 C40 C45 C44 170.4(3) . . . . ?
C35 C34 C39 C38 0.3(4) . . . . ?
C35 C36 C37 C38 -1.0(4) . . . . ?
C4 C3 C1 P1 -148.4(2) . . . . ?
C4 C3 C1 C2 -41.4(4) . . . . ?
C4 C3 C1 C9 88.2(3) . . . . ?
C4 C3 C8 C7 -2.1(4) . . . . ?
C4 C5 C6 C7 -2.1(4) . . . . ?
C34 C33 C40 C41 86.9(3) . . . . ?
C34 C33 C40 C45 -85.0(3) . . . . ?
C34 C35 C36 C37 1.2(4) . . . . ?
C34 C39 C38 C37 -0.1(4) . . . . ?
C21 C26 C25 C24 0.2(4) . . . . ?
C21 C2 C15 C20 87.2(3) . . . . ?
C21 C2 C15 C16 -88.2(3) . . . . ?
C21 C22 C23 C24 -0.8(4) . . . . ?
C26 C21 C2 P2 -115.4(2) . . . . ?
C26 C21 C2 C1 137.6(2) . . . . ?
C26 C21 C2 C15 7.0(3) . . . . ?
C26 C21 C22 C23 0.1(4) . . . . ?
C26 C25 C24 C23 -0.9(4) . . . . ?
C8 C3 C1 P1 38.0(3) . . . . ?
C8 C3 C1 C2 145.1(2) . . . . ?
C8 C3 C1 C9 -85.4(3) . . . . ?
C8 C3 C4 C5 2.2(4) . . . . ?
C5 C6 C7 C8 2.2(5) . . . . ?
C41 C40 C45 C44 -1.6(4) . . . . ?
C41 C42 C43 C44 -0.7(5) . . . . ?
C40 C33 C34 C35 178.8(2) . . . . ?
C40 C33 C34 C39 -1.9(3) . . . . ?
C40 C41 C42 C43 -0.1(5) . . . . ?
C40 C45 C44 C43 0.9(5) . . . . ?
C36 C35 C34 C33 178.4(3) . . . . ?
C36 C35 C34 C39 -0.8(4) . . . . ?
C39 C38 C37 C36 0.5(4) . . . . ?
C2 C1 C9 C14 135.0(3) . . . . ?
C2 C1 C9 C10 -45.3(3) . . . . ?
C2 C21 C26 C25 178.8(2) . . . . ?
C2 C21 C22 C23 -178.5(3) . . . . ?
C2 C15 C20 C19 -176.0(3) . . . . ?
C2 C15 C16 C17 175.7(3) . . . . ?
C15 C20 C19 C18 1.1(5) . . . . ?
C15 C16 C17 C18 -0.1(5) . . . . ?
C22 C21 C26 C25 0.2(4) . . . . ?
C22 C21 C2 P2 63.2(3) . . . . ?
C22 C21 C2 C1 -43.8(3) . . . . ?
C22 C21 C2 C15 -174.5(2) . . . . ?
C22 C23 C24 C25 1.2(4) . . . . ?
C9 C1 C2 P2 90.3(2) . . . . ?
C9 C1 C2 C21 -152.2(2) . . . . ?
C9 C1 C2 C15 -24.1(3) . . . . ?
C9 C14 C13 C12 -1.2(5) . . . . ?
C9 C10 C11 C12 -0.8(5) . . . . ?
C20 C15 C16 C17 0.0(5) . . . . ?
C20 C19 C18 C17 -1.2(5) . . . . ?
C14 C9 C10 C11 -0.3(4) . . . . ?
C14 C13 C12 C11 0.1(5) . . . . ?
C42 C41 C40 C33 -171.0(3) . . . . ?
C42 C41 C40 C45 1.2(4) . . . . ?
C42 C43 C44 C45 0.3(5) . . . . ?
C10 C9 C14 C13 1.2(4) . . . . ?
C10 C11 C12 C13 0.8(5) . . . . ?
C19 C18 C17 C16 0.7(6) . . . . ?
C16 C15 C20 C19 -0.5(4) . . . . ?

loop_
_smtbx_masks_void_nr
_smtbx_masks_void_average_x
_smtbx_masks_void_average_y
_smtbx_masks_void_average_z
_smtbx_masks_void_volume
_smtbx_masks_void_count_electrons
_smtbx_masks_void_content
1 0.000 0.000 -0.036 491.4 82.5 1.6(C4H20O)
2 0.000 0.154 0.750 23.3 0.0 ?
3 0.000 0.500 -0.786 550.5 110.5 2.1(C4H20O)
4 0.000 0.846 0.250 23.3 0.0 ?
5 0.500 0.500 -0.267 491.4 82.5 1.6(C4H20O)
6 0.500 0.000 -0.213 550.5 110.5 2.1(C4H20O)
7 0.500 0.346 0.250 23.3 0.0 ?
8 0.500 0.654 0.750 23.3 0.0 ?
